data_4037856
loop_
_publ_author_name
'Chang, Meng-Yang'
'Chen, Kuan-Ting'
'Hsiao, Yu-Ting'
'Chen, Shin-Mei'

_publ_section_title
;
 Ac2O-Mediated Dearylacetylative Dimerization of 2-Arylacetyl-1-naphthols.
 Synthesis of Naphtho[1,2-b]furan-3-ones.
;
_journal_name_full 'The Journal of organic chemistry'
_journal_paper_doi 10.1021/acs.joc.9b03298
_journal_year 2020
_chemical_formula_sum 'C24 H17 O2'
_chemical_formula_weight 337.37
_space_group_crystal_system monoclinic
_space_group_IT_number 15
_space_group_name_Hall '-C 2yc'
_space_group_name_H-M_alt 'C 1 2/c 1'
_atom_sites_solution_hydrogens geom
_audit_creation_method SHELXL-2014/6
_cell_angle_alpha 90
_cell_angle_beta 118.618(5)
_cell_angle_gamma 90
_cell_formula_units_Z 8
_cell_length_a 25.037(5)
_cell_length_b 8.0888(15)
_cell_length_c 19.202(3)
_cell_measurement_reflns_used 7084
_cell_measurement_temperature 100(2)
_cell_measurement_theta_max 26.4801
_cell_measurement_theta_min 2.4165
_cell_volume 3413.7(11)
_computing_cell_refinement 'SAINT V8.34A (Bruker AXS Inc., 2013)'
_computing_data_collection 'Bruker APEX2'
_computing_data_reduction 'SAINT V8.34A (Bruker AXS Inc., 2013)'
_computing_molecular_graphics 'Bruker SHELXTL'
_computing_publication_material 'Bruker SHELXTL'
_computing_structure_refinement 'SHELXL-2014/6 (Sheldrick, 2014)'
_diffrn_ambient_temperature 100(2)
_diffrn_detector_area_resol_mean 8.3333
_diffrn_measured_fraction_theta_full 0.998
_diffrn_measured_fraction_theta_max 0.989
_diffrn_measurement_device_type 'Bruker APEX-II CCD'
_diffrn_measurement_method '\f and \w scans'
_diffrn_radiation_type MoK\a
_diffrn_radiation_wavelength 0.71073
_diffrn_reflns_av_R_equivalents 0.0306
_diffrn_reflns_av_unetI/netI 0.0193
_diffrn_reflns_Laue_measured_fraction_full 0.998
_diffrn_reflns_Laue_measured_fraction_max 0.989
_diffrn_reflns_limit_h_max 31
_diffrn_reflns_limit_h_min -31
_diffrn_reflns_limit_k_max 10
_diffrn_reflns_limit_k_min -10
_diffrn_reflns_limit_l_max 24
_diffrn_reflns_limit_l_min -21
_diffrn_reflns_number 24471
_diffrn_reflns_point_group_measured_fraction_full 0.998
_diffrn_reflns_point_group_measured_fraction_max 0.989
_diffrn_reflns_theta_full 25.242
_diffrn_reflns_theta_max 26.536
_diffrn_reflns_theta_min 1.853
_exptl_absorpt_coefficient_mu 0.082
_exptl_absorpt_correction_T_max 0.9485
_exptl_absorpt_correction_T_min 0.9108
_exptl_absorpt_correction_type multi-scan
_exptl_absorpt_process_details 'SADABS V2014/4 (Bruker AXS Inc.)'
_exptl_crystal_colour Colorless
_exptl_crystal_density_diffrn 1.313
_exptl_crystal_density_meas ?
_exptl_crystal_density_method 'not measured'
_exptl_crystal_description Lump
_exptl_crystal_F_000 1416
_exptl_crystal_size_max 0.25
_exptl_crystal_size_mid 0.23
_exptl_crystal_size_min 0.19
_refine_diff_density_max 0.717
_refine_diff_density_min -0.220
_refine_diff_density_rms 0.053
_refine_ls_extinction_method none
_refine_ls_goodness_of_fit_ref 1.038
_refine_ls_hydrogen_treatment constr
_refine_ls_matrix_type full
_refine_ls_number_parameters 235
_refine_ls_number_reflns 3514
_refine_ls_number_restraints 0
_refine_ls_restrained_S_all 1.038
_refine_ls_R_factor_all 0.0536
_refine_ls_R_factor_gt 0.0430
_refine_ls_shift/su_max 0.000
_refine_ls_shift/su_mean 0.000
_refine_ls_structure_factor_coef Fsqd
_refine_ls_weighting_details 'w=1/[\s^2^(Fo^2^)+(0.0753P)^2^+2.6509P] where P=(Fo^2^+2Fc^2^)/3'
_refine_ls_weighting_scheme calc
_refine_ls_wR_factor_gt 0.1219
_refine_ls_wR_factor_ref 0.1327
_reflns_Friedel_coverage 0.000
_reflns_number_gt 2880
_reflns_number_total 3514
_reflns_threshold_expression 'I > 2\s(I)'
_cod_data_source_file jo9b03298_si_001.cif
_cod_data_source_block mo_180423LT_0m
_cod_depositor_comments
;
The following automatic conversions were performed:

data item '_exptl_crystal_density_meas' value 'not measured' was
changed to '?' -- the value is perceived as not measured.

Automatic conversion script
Id: cif_fix_values 7556 2019-12-06 15:28:31Z antanas 
;
_cod_original_cell_volume 3413.6(11)
_cod_original_sg_symbol_H-M 'C 2/c'
_cod_database_code 4037856
_shelx_space_group_comment
;
The symmetry employed for this shelxl refinement is uniquely defined
by the following loop, which should always be used as a source of
symmetry information in preference to the above space-group names.
They are only intended as comments.
;
_shelxl_version_number 2014/6

loop_
_space_group_symop_operation_xyz
'x, y, z'
'-x, y, -z+1/2'
'x+1/2, y+1/2, z'
'-x+1/2, y+1/2, -z+1/2'
'-x, -y, -z'
'x, -y, z-1/2'
'-x+1/2, -y+1/2, -z'
'x+1/2, -y+1/2, z-1/2'

loop_
_atom_site_label
_atom_site_type_symbol
_atom_site_fract_x
_atom_site_fract_y
_atom_site_fract_z
_atom_site_U_iso_or_equiv
_atom_site_adp_type
_atom_site_occupancy
_atom_site_site_symmetry_order
_atom_site_calc_flag
_atom_site_refinement_flags_posn
_atom_site_refinement_flags_adp
O1 O 0.04149(4) 0.22146(12) 0.44482(6) 0.0205(2) Uani 1 1 d . .
O2 O 0.12634(4) 0.34419(12) 0.42422(6) 0.0215(2) Uani 1 1 d . .
C1 C -0.03114(6) 0.30238(18) 0.64326(8) 0.0205(3) Uani 1 1 d . .
H1 H -0.0517 0.2975 0.6739 0.025 Uiso 1 1 calc R U
C2 C 0.01564(6) 0.41263(17) 0.66352(8) 0.0188(3) Uani 1 1 d . .
H17 H 0.0269 0.4841 0.7076 0.023 Uiso 1 1 calc R U
C3 C 0.04738(6) 0.42084(16) 0.61916(7) 0.0159(3) Uani 1 1 d . .
C4 C 0.09725(6) 0.53008(17) 0.64055(8) 0.0184(3) Uani 1 1 d . .
H13 H 0.1096 0.6012 0.6850 0.022 Uiso 1 1 calc R U
C5 C 0.12748(6) 0.53325(17) 0.59757(8) 0.0178(3) Uani 1 1 d . .
H14 H 0.1611 0.6058 0.6131 0.021 Uiso 1 1 calc R U
C6 C 0.10978(6) 0.43022(16) 0.52985(8) 0.0156(3) Uani 1 1 d . .
C7 C 0.14160(6) 0.43547(16) 0.48235(8) 0.0170(3) Uani 1 1 d . .
C8 C 0.19418(6) 0.55572(18) 0.50681(8) 0.0196(3) Uani 1 1 d . .
H11 H 0.1794 0.6687 0.5078 0.023 Uiso 1 1 calc R U
H12 H 0.2259 0.5284 0.5614 0.023 Uiso 1 1 calc R U
C9 C 0.22270(6) 0.55509(17) 0.45328(8) 0.0183(3) Uani 1 1 d . .
C10 C 0.27802(6) 0.47695(17) 0.47610(8) 0.0188(3) Uani 1 1 d . .
H7 H 0.2975 0.4203 0.5254 0.023 Uiso 1 1 calc R U
C11 C 0.30538(6) 0.48025(17) 0.42794(8) 0.0182(3) Uani 1 1 d . .
H8 H 0.3434 0.4266 0.4453 0.022 Uiso 1 1 calc R U
C12 C 0.27830(6) 0.56045(16) 0.35468(8) 0.0153(3) Uani 1 1 d . .
C13 C 0.30834(6) 0.56643(16) 0.30371(8) 0.0154(3) Uani 1 1 d . .
C14 C 0.36062(7) 0.4749(2) 0.32271(9) 0.0285(4) Uani 1 1 d . .
H6 H 0.3763 0.4039 0.3676 0.034 Uiso 1 1 calc R U
C15 C 0.39039(7) 0.4851(2) 0.27761(9) 0.0306(4) Uani 1 1 d . .
H5 H 0.4262 0.4218 0.2921 0.037 Uiso 1 1 calc R U
C16 C 0.36830(6) 0.58642(18) 0.21196(8) 0.0210(3) Uani 1 1 d . .
H2 H 0.3889 0.5944 0.1814 0.025 Uiso 1 1 calc R U
C17 C 0.02844(6) 0.31532(16) 0.55253(8) 0.0153(3) Uani 1 1 d . .
C18 C 0.06047(6) 0.32304(16) 0.50767(7) 0.0153(3) Uani 1 1 d . .
C19 C 0.19542(6) 0.6347(2) 0.38027(9) 0.0269(3) Uani 1 1 d . .
H10 H 0.1575 0.6888 0.3632 0.032 Uiso 1 1 calc R U
C20 C 0.22226(6) 0.6369(2) 0.33179(9) 0.0254(3) Uani 1 1 d . .
H9 H 0.2022 0.6915 0.2820 0.030 Uiso 1 1 calc R U
C21 C 0.31580(7) 0.67629(18) 0.19109(8) 0.0222(3) Uani 1 1 d . .
H4 H 0.2999 0.7454 0.1455 0.027 Uiso 1 1 calc R U
C22 C 0.28615(6) 0.66598(18) 0.23643(8) 0.0205(3) Uani 1 1 d . .
H3 H 0.2500 0.7281 0.2212 0.025 Uiso 1 1 calc R U
C23 C -0.02029(6) 0.20363(17) 0.53221(8) 0.0182(3) Uani 1 1 d . .
H16 H -0.0331 0.1337 0.4873 0.022 Uiso 1 1 calc R U
C24 C -0.04914(6) 0.19653(17) 0.57770(8) 0.0203(3) Uani 1 1 d . .
H15 H -0.0813 0.1199 0.5648 0.024 Uiso 1 1 calc R U

loop_
_atom_site_aniso_label
_atom_site_aniso_U_11
_atom_site_aniso_U_22
_atom_site_aniso_U_33
_atom_site_aniso_U_23
_atom_site_aniso_U_13
_atom_site_aniso_U_12
O1 0.0253(5) 0.0179(5) 0.0211(5) -0.0066(4) 0.0134(4) -0.0025(4)
O2 0.0269(5) 0.0215(5) 0.0223(5) -0.0039(4) 0.0169(4) 0.0001(4)
C1 0.0188(6) 0.0263(7) 0.0204(7) 0.0053(6) 0.0127(6) 0.0045(5)
C2 0.0195(6) 0.0223(7) 0.0158(6) 0.0009(5) 0.0095(5) 0.0029(5)
C3 0.0170(6) 0.0160(6) 0.0146(6) 0.0034(5) 0.0075(5) 0.0037(5)
C4 0.0210(7) 0.0189(7) 0.0155(6) -0.0021(5) 0.0089(6) -0.0008(5)
C5 0.0184(6) 0.0175(7) 0.0190(7) -0.0008(5) 0.0101(5) -0.0023(5)
C6 0.0178(6) 0.0149(6) 0.0161(6) 0.0018(5) 0.0098(5) 0.0033(5)
C7 0.0188(6) 0.0155(6) 0.0193(7) 0.0040(5) 0.0112(5) 0.0052(5)
C8 0.0205(7) 0.0214(7) 0.0213(7) -0.0005(6) 0.0137(6) 0.0003(5)
C9 0.0195(6) 0.0187(7) 0.0209(7) -0.0016(5) 0.0131(6) -0.0028(5)
C10 0.0220(7) 0.0201(7) 0.0156(6) 0.0012(5) 0.0101(6) 0.0019(5)
C11 0.0176(6) 0.0196(7) 0.0184(7) 0.0007(5) 0.0093(5) 0.0034(5)
C12 0.0157(6) 0.0148(6) 0.0163(6) -0.0014(5) 0.0084(5) -0.0025(5)
C13 0.0151(6) 0.0158(6) 0.0148(6) -0.0021(5) 0.0067(5) -0.0024(5)
C14 0.0264(8) 0.0392(9) 0.0260(8) 0.0169(7) 0.0174(7) 0.0132(7)
C15 0.0249(7) 0.0435(10) 0.0305(8) 0.0151(7) 0.0189(7) 0.0150(7)
C16 0.0231(7) 0.0249(7) 0.0208(7) -0.0009(6) 0.0151(6) -0.0014(6)
C17 0.0154(6) 0.0138(6) 0.0164(6) 0.0037(5) 0.0074(5) 0.0045(5)
C18 0.0187(6) 0.0123(6) 0.0150(6) 0.0006(5) 0.0081(5) 0.0037(5)
C19 0.0185(7) 0.0368(9) 0.0298(8) 0.0102(7) 0.0150(6) 0.0089(6)
C20 0.0205(7) 0.0347(8) 0.0228(7) 0.0114(6) 0.0119(6) 0.0078(6)
C21 0.0283(7) 0.0230(7) 0.0163(7) 0.0037(6) 0.0116(6) 0.0030(6)
C22 0.0210(7) 0.0230(7) 0.0189(7) 0.0026(6) 0.0106(6) 0.0066(5)
C23 0.0182(6) 0.0159(6) 0.0190(7) 0.0006(5) 0.0078(5) 0.0022(5)
C24 0.0159(6) 0.0205(7) 0.0243(7) 0.0031(6) 0.0095(6) 0.0001(5)

loop_
_atom_type_symbol
_atom_type_description
_atom_type_scat_dispersion_real
_atom_type_scat_dispersion_imag
_atom_type_scat_source
C C 0.0033 0.0016 'International Tables Vol C Tables 4.2.6.8 and 6.1.1.4'
H H 0.0000 0.0000 'International Tables Vol C Tables 4.2.6.8 and 6.1.1.4'
O O 0.0106 0.0060 'International Tables Vol C Tables 4.2.6.8 and 6.1.1.4'

loop_
_geom_angle_atom_site_label_1
_geom_angle_atom_site_label_2
_geom_angle_atom_site_label_3
_geom_angle
C2 C1 C24 120.91(12)
C2 C1 H1 119.5
C24 C1 H1 119.5
C1 C2 C3 120.54(13)
C1 C2 H17 119.7
C3 C2 H17 119.7
C17 C3 C2 118.20(12)
C17 C3 C4 120.23(12)
C2 C3 C4 121.56(12)
C5 C4 C3 120.22(12)
C5 C4 H13 119.9
C3 C4 H13 119.9
C4 C5 C6 121.48(12)
C4 C5 H14 119.3
C6 C5 H14 119.3
C18 C6 C5 118.95(11)
C18 C6 C7 119.38(12)
C5 C6 C7 121.66(12)
O2 C7 C6 121.17(12)
O2 C7 C8 120.58(12)
C6 C7 C8 118.25(12)
C9 C8 C7 114.25(11)
C9 C8 H11 108.7
C7 C8 H11 108.7
C9 C8 H12 108.7
C7 C8 H12 108.7
H11 C8 H12 107.6
C10 C9 C19 117.60(12)
C10 C9 C8 120.89(12)
C19 C9 C8 121.51(12)
C9 C10 C11 121.08(12)
C9 C10 H7 119.5
C11 C10 H7 119.5
C10 C11 C12 121.57(12)
C10 C11 H8 119.2
C12 C11 H8 119.2
C11 C12 C20 116.91(12)
C11 C12 C13 121.46(11)
C20 C12 C13 121.62(12)
C14 C13 C22 117.26(12)
C14 C13 C12 121.10(12)
C22 C13 C12 121.63(12)
C15 C14 C13 121.54(13)
C15 C14 H6 119.2
C13 C14 H6 119.2
C16 C15 C14 120.36(13)
C16 C15 H5 119.8
C14 C15 H5 119.8
C15 C16 C21 119.15(13)
C15 C16 H2 120.4
C21 C16 H2 120.4
C23 C17 C3 120.34(12)
C23 C17 C18 121.30(12)
C3 C17 C18 118.36(12)
O1 C18 C6 122.23(11)
O1 C18 C17 117.02(11)
C6 C18 C17 120.75(12)
C20 C19 C9 121.49(13)
C20 C19 H10 119.3
C9 C19 H10 119.3
C19 C20 C12 121.35(13)
C19 C20 H9 119.3
C12 C20 H9 119.3
C16 C21 C22 120.34(13)
C16 C21 H4 119.8
C22 C21 H4 119.8
C21 C22 C13 121.33(12)
C21 C22 H3 119.3
C13 C22 H3 119.3
C24 C23 C17 119.82(13)
C24 C23 H16 120.1
C17 C23 H16 120.1
C23 C24 C1 120.17(12)
C23 C24 H15 119.9
C1 C24 H15 119.9

loop_
_geom_bond_atom_site_label_1
_geom_bond_atom_site_label_2
_geom_bond_distance
O1 C18 1.3447(16)
O2 C7 1.2364(16)
C1 C2 1.372(2)
C1 C24 1.406(2)
C1 H1 0.9500
C2 C3 1.4179(18)
C2 H17 0.9500
C3 C17 1.4174(18)
C3 C4 1.4202(19)
C4 C5 1.3614(18)
C4 H13 0.9500
C5 C6 1.4247(18)
C5 H14 0.9500
C6 C18 1.3977(19)
C6 C7 1.4710(17)
C7 C8 1.5191(19)
C8 C9 1.5063(18)
C8 H11 0.9900
C8 H12 0.9900
C9 C10 1.3888(19)
C9 C19 1.389(2)
C10 C11 1.3899(18)
C10 H7 0.9500
C11 C12 1.3950(18)
C11 H8 0.9500
C12 C20 1.3978(19)
C12 C13 1.4935(17)
C13 C14 1.3919(19)
C13 C22 1.3922(19)
C14 C15 1.389(2)
C14 H6 0.9500
C15 C16 1.378(2)
C15 H5 0.9500
C16 C21 1.383(2)
C16 H2 0.9500
C17 C23 1.4145(19)
C17 C18 1.4321(18)
C19 C20 1.385(2)
C19 H10 0.9500
C20 H9 0.9500
C21 C22 1.3914(19)
C21 H4 0.9500
C22 H3 0.9500
C23 C24 1.3754(19)
C23 H16 0.9500
C24 H15 0.9500
